data_2242096
loop_
_publ_author_name
'Petrov, Andrey A.'
'Goodilin, Eugene A.'
'Tarasov, Alexey B.'
'Lazarenko, Vladimir A.'
'Dorovatovskii, Pavel V.'
'Khrustalev, Victor N.'

_publ_section_title
;
 Formamidinium iodide: crystal structure and phase transitions
;
_journal_coeditor_code LH5840
_journal_issue 4
_journal_name_full 'Acta Crystallographica Section E'
_journal_page_first 569
_journal_page_last 572
_journal_paper_doi 10.1107/S205698901700425X
_journal_volume 73
_journal_year 2017
_chemical_formula_iupac 'C H5 N2 +, I -'
_chemical_formula_moiety 'C H5 N2 +, I -'
_chemical_formula_sum 'C H5 I N2'
_chemical_formula_weight 171.97
_chemical_name_systematic
;
Formamidinium iodide
;
_space_group_crystal_system monoclinic
_space_group_IT_number 14
_space_group_name_Hall '-P 2ybc'
_space_group_name_H-M_alt 'P 1 21/c 1'
_symmetry_space_group_name_Hall '-P 2ybc'
_symmetry_space_group_name_H-M 'P 1 21/c 1'
_atom_sites_solution_hydrogens mixed
_atom_sites_solution_primary difmap
_atom_sites_solution_secondary difmap
_audit_creation_method SHELXL-2015
_cell_angle_alpha 90
_cell_angle_beta 98.06(3)
_cell_angle_gamma 90
_cell_formula_units_Z 4
_cell_length_a 4.8211(6)
_cell_length_b 13.776(3)
_cell_length_c 7.0113(10)
_cell_measurement_reflns_used 600
_cell_measurement_temperature 100(2)
_cell_measurement_theta_max 36.0
_cell_measurement_theta_min 4.0
_cell_volume 461.06(14)
_computing_cell_refinement
;
iMosflm (Battye <i>et al.</i>,  2011)
;
_computing_data_collection
;
Marccd (Doyle, 2011)
;
_computing_data_reduction
;
iMosflm (Battye <i>et al.</i>,  2011)
;
_computing_molecular_graphics
;
SHELXTL (Sheldrick, 2008)
;
_computing_publication_material
;
SHELXTL (Sheldrick, 2008)
;
_computing_structure_refinement
;
SHELXL2014 (Sheldrick, 2015b)
;
_computing_structure_solution
;
SHELXT (Sheldrick, 2015a)
;
_diffrn_ambient_temperature 100(2)
_diffrn_measured_fraction_theta_full 0.968
_diffrn_measured_fraction_theta_max 0.929
_diffrn_measurement_device_type 'Rayonix SX165 CCD'
_diffrn_measurement_method '\f scan'
_diffrn_radiation_type synchrotron
_diffrn_radiation_wavelength 0.96990
_diffrn_reflns_av_R_equivalents 0.0696
_diffrn_reflns_limit_h_max 6
_diffrn_reflns_limit_h_min -6
_diffrn_reflns_limit_k_max 17
_diffrn_reflns_limit_k_min -17
_diffrn_reflns_limit_l_max 7
_diffrn_reflns_limit_l_min -8
_diffrn_reflns_number 5111
_diffrn_reflns_theta_full 35.587
_diffrn_reflns_theta_max 38.506
_diffrn_reflns_theta_min 4.037
_exptl_absorpt_coefficient_mu 15.384
_exptl_absorpt_correction_T_max 0.600
_exptl_absorpt_correction_T_min 0.400
_exptl_absorpt_correction_type multi-scan
_exptl_absorpt_process_details
;
(Scala; Evans, 2006)
;
_exptl_crystal_colour colourless
_exptl_crystal_density_diffrn 2.477
_exptl_crystal_description prism
_exptl_crystal_F_000 312
_exptl_crystal_size_max 0.06
_exptl_crystal_size_mid 0.05
_exptl_crystal_size_min 0.03
_refine_diff_density_max 0.867
_refine_diff_density_min -0.913
_refine_ls_extinction_coef 0.0064(11)
_refine_ls_extinction_expression Fc^*^=kFc[1+0.001xFc^2^\l^3^/sin(2\q)]^-1/4^
_refine_ls_extinction_method
;
SHELXL2014 (Sheldrick, 2015b)
;
_refine_ls_goodness_of_fit_ref 1.061
_refine_ls_hydrogen_treatment constr
_refine_ls_matrix_type full
_refine_ls_number_parameters 38
_refine_ls_number_reflns 949
_refine_ls_number_restraints 0
_refine_ls_restrained_S_all 1.061
_refine_ls_R_factor_all 0.0402
_refine_ls_R_factor_gt 0.0388
_refine_ls_shift/su_max 0.000
_refine_ls_shift/su_mean 0.000
_refine_ls_structure_factor_coef Fsqd
_refine_ls_weighting_details 'w=1/[\s^2^(Fo^2^)+0.7865P] where P=(Fo^2^+2Fc^2^)/3'
_refine_ls_weighting_scheme calc
_refine_ls_wR_factor_gt 0.0920
_refine_ls_wR_factor_ref 0.0930
_reflns_number_gt 894
_reflns_number_total 949
_reflns_threshold_expression 'I > 2\s(I)'
_cod_data_source_file lh5840sup1.cif
_cod_data_source_block I
_cod_database_code 2242096
_shelx_space_group_comment
;
The symmetry employed for this shelxl refinement is uniquely defined
by the following loop, which should always be used as a source of
symmetry information in preference to the above space-group names.
They are only intended as comments.
;
_shelx_estimated_absorpt_t_min 0.442
_shelx_estimated_absorpt_t_max 0.641
_shelxl_version_number 2014/6

loop_
_space_group_symop_operation_xyz
'x, y, z'
'-x, y+1/2, -z+1/2'
'-x, -y, -z'
'x, -y-1/2, z-1/2'

loop_
_atom_site_type_symbol
_atom_site_label
_atom_site_fract_x
_atom_site_fract_y
_atom_site_fract_z
_atom_site_U_iso_or_equiv
_atom_site_adp_type
_atom_site_calc_flag
_atom_site_occupancy
I I1 0.86658(6) 0.38577(2) 0.20022(5) 0.0218(2) Uani d 1
N N1 0.6120(9) 0.4171(3) 0.6569(7) 0.0250(10) Uani d 1
H H1A 0.7250 0.4174 0.5650 0.030 Uiso d 1
H H1B 0.6251 0.4648 0.7454 0.030 Uiso d 1
N N2 0.2540(9) 0.3389(3) 0.7860(7) 0.0254(11) Uani d 1
H H2A 0.1352 0.2882 0.7776 0.030 Uiso d 1
H H2B 0.2515 0.3832 0.8801 0.030 Uiso d 1
C C1 0.4296(11) 0.3478(4) 0.6606(8) 0.0227(11) Uani d 1
H H1 0.4233 0.2994 0.5637 0.027 Uiso calc 1

loop_
_atom_site_aniso_label
_atom_site_aniso_U_11
_atom_site_aniso_U_22
_atom_site_aniso_U_33
_atom_site_aniso_U_12
_atom_site_aniso_U_13
_atom_site_aniso_U_23
I1 0.0230(3) 0.0215(3) 0.0217(4) 0.00012(9) 0.0054(2) -0.00041(10)
N1 0.022(2) 0.030(2) 0.023(3) -0.0030(18) 0.0030(19) 0.000(2)
N2 0.021(2) 0.022(2) 0.034(3) -0.0020(17) 0.008(2) 0.0011(19)
C1 0.023(2) 0.026(3) 0.019(3) 0.002(2) 0.001(2) 0.000(2)

loop_
_atom_type_symbol
_atom_type_description
_atom_type_scat_dispersion_real
_atom_type_scat_dispersion_imag
_atom_type_scat_source
C C 0.0070 0.0030 'International Tables Vol C Tables 4.2.6.8 and 6.1.1.4'
H H 0.0000 0.0000 'International Tables Vol C Tables 4.2.6.8 and 6.1.1.4'
N N 0.0130 0.0070 'International Tables Vol C Tables 4.2.6.8 and 6.1.1.4'
I I -0.0340 3.1360 'International Tables Vol C Tables 4.2.6.8 and 6.1.1.4'

loop_
_geom_angle_atom_site_label_1
_geom_angle_atom_site_label_2
_geom_angle_atom_site_label_3
_geom_angle
C1 N1 H1A 119.7
C1 N1 H1B 120.3
H1A N1 H1B 120.0
C1 N2 H2A 119.7
C1 N2 H2B 120.3
H2A N2 H2B 120.0
N1 C1 N2 125.8(5)
N1 C1 H1 117.1
N2 C1 H1 117.1

loop_
_geom_bond_atom_site_label_1
_geom_bond_atom_site_label_2
_geom_bond_distance
N1 C1 1.301(7)
N1 H1A 0.9001
N1 H1B 0.9001
N2 C1 1.309(8)
N2 H2A 0.8999
N2 H2B 0.9000
C1 H1 0.9500

loop_
_geom_hbond_atom_site_label_D
_geom_hbond_atom_site_label_H
_geom_hbond_atom_site_label_A
_geom_hbond_site_symmetry_A
_geom_hbond_distance_DH
_geom_hbond_distance_HA
_geom_hbond_distance_DA
_geom_hbond_angle_DHA
N1 H1A I1 . 0.90 2.77 3.612(5) 156
N2 H2A I1 4_466 0.90 2.74 3.622(4) 166

_cod_database_fobs_code 2242096
